data_2006943
loop_
_publ_author_name
'Avery, Tom  D. '
' Taylor, Dennis K. '
' Tiekink, Edward R.T. '

_publ_contact_author
;
 Dr ERT TIEKINK,
 Department of Chemistry,
 The University of Adelaide,
 AUSTRALIA 5005
;
_publ_section_title
;
 3,3''-Dimethyl-1,1':4',1''-terphenyl
;
_journal_issue 1
_journal_name_full 'Acta Crystallographica Section C'
_journal_page_first 148
_journal_page_last 149
_journal_paper_doi 10.1107/S0108270197012900
_journal_volume 54
_journal_year 1998
_chemical_formula_moiety 'C20 H18 '
_chemical_formula_sum 'C20 H18'
_chemical_formula_weight 258.36
_space_group_IT_number 14
_symmetry_cell_setting monoclinic
_symmetry_space_group_name_Hall '-P 2yn'
_symmetry_space_group_name_H-M 'P 1 21/n 1'
_audit_creation_method 'from TEXRAY.INF file'
_cell_angle_alpha 90
_cell_angle_beta 114.510(10)
_cell_angle_gamma 90
_cell_formula_units_Z 2
_cell_length_a 7.983(2)
_cell_length_b 10.9080(10)
_cell_length_c 9.2640(10)
_cell_measurement_reflns_used 25
_cell_measurement_temperature 293
_cell_measurement_theta_max 55.0
_cell_measurement_theta_min 53.1
_cell_volume 734.0(2)
_computing_cell_refinement 'MSC/AFC Diffractometer Control Software'
_computing_data_collection
;MSC/AFC Diffractometer Control Software (Molecular Structure Corporation,
 1988)
;
_computing_data_reduction
;
TEXSAN (Molecular Structure  Corporation, 1992)
;
_computing_molecular_graphics 'ORTEPII (Johnson, 1976)'
_computing_publication_material TEXSAN
_computing_structure_refinement TEXSAN
_computing_structure_solution 'SIR92 (Burla et al, 1989)'
_diffrn_ambient_temperature 293
_diffrn_measurement_device 'Rigaku AFC6R diffractometer'
_diffrn_measurement_method '\w--2\q scans'
_diffrn_radiation_monochromator graphite
_diffrn_radiation_source 'Rigaku rotating anode'
_diffrn_radiation_type CuK\a
_diffrn_radiation_wavelength 1.5418
_diffrn_reflns_av_R_equivalents 0.0485
_diffrn_reflns_av_sigmaI/netI 23.9
_diffrn_reflns_limit_h_max 9
_diffrn_reflns_limit_h_min 0
_diffrn_reflns_limit_k_max 13
_diffrn_reflns_limit_k_min 0
_diffrn_reflns_limit_l_max 9
_diffrn_reflns_limit_l_min -11
_diffrn_reflns_number 1679
_diffrn_reflns_theta_max 75.0
_diffrn_reflns_theta_min 3.0
_diffrn_standards_decay_% -0.45
_diffrn_standards_interval_count 400
_diffrn_standards_number 3
_exptl_absorpt_coefficient_mu 0.493
_exptl_absorpt_correction_T_max 0.957
_exptl_absorpt_correction_T_min 0.871
_exptl_absorpt_correction_type analytical
_exptl_absorpt_process_details '(De Meulenaer &  Tompa, 1965)'
_exptl_crystal_colour colourless
_exptl_crystal_density_diffrn 1.169
_exptl_crystal_density_meas ?
_exptl_crystal_description needle
_exptl_crystal_F_000 276
_exptl_crystal_size_max 0.44
_exptl_crystal_size_mid 0.11
_exptl_crystal_size_min 0.11
_refine_diff_density_max 0.22
_refine_diff_density_min -0.17
_refine_ls_extinction_method none
_refine_ls_goodness_of_fit_obs 2.828
_refine_ls_hydrogen_treatment 'H atoms fixed in calculated positions, C-H = 0.97 \%A'
_refine_ls_matrix_type full
_refine_ls_number_parameters 91
_refine_ls_number_reflns 1142
_refine_ls_number_restraints 0
_refine_ls_R_factor_obs .0530
_refine_ls_shift/esd_max 0.0010
_refine_ls_structure_factor_coef F
_refine_ls_weighting_details 'w = 1/[\s^2^(F)+(0.0125F)^2^]'
_refine_ls_weighting_scheme calc
_refine_ls_wR_factor_obs .0680
_reflns_number_gt 1142
_reflns_number_total 1537
_reflns_threshold_expression 'I > 2\s(I)'
_cod_data_source_file ln1034.cif
_cod_data_source_block C20H18
_cod_depositor_comments
;
The following automatic conversions were performed:

'_exptl_crystal_density_meas' value 'not measured' was changed to '?'
- the value is perceived as not measured.

Automatic conversion script
Id: cif_fix_values 3008 2015-01-20 13:52:24Z robertas 
;
_cod_original_sg_symbol_H-M 'P 21/n'
_cod_original_formula_sum 'C20 H18 '
_cod_database_code 2006943

loop_
_symmetry_equiv_pos_as_xyz
'  +x,  +y,  +z'
1/2-x,1/2+y,1/2-z
'  -x,  -y,  -z'
1/2+x,1/2-y,1/2+z

loop_
_atom_site_aniso_label
_atom_site_aniso_U_11
_atom_site_aniso_U_22
_atom_site_aniso_U_33
_atom_site_aniso_U_12
_atom_site_aniso_U_13
_atom_site_aniso_U_23
C1 .0425(9) .0430(9) .0520(10) -.0010(7) .0231(8) -.0014(7)
C1' .0393(9) .0465(9) .0550(10) -.0001(7) .0187(8) -.0040(8)
C2 .0510(10) .0499(10) .0450(10) .0017(8) .0194(8) -.0009(8)
C2' .0457(9) .0482(10) .0600(10) -.0013(8) .0231(9) -.0039(8)
C3 .0484(9) .0475(9) .0540(10) .0064(8) .0217(8) .0022(8)
C3' .0440(9) .0610(10) .0650(10) -.0001(9) .0241(9) -.0133(10)
C3" .076(2) .084(2) .078(2) .0010(10) .0430(10) -.0190(10)
C4' .0560(10) .0550(10) .0730(10) .0084(9) .0211(10) -.0160(10)
C5' .0670(10) .0470(10) .076(2) .0105(9) .0200(10) -.0020(10)
C6' .0570(10) .0500(10) .0590(10) .0044(8) .0198(9) -.0003(9)

loop_
_atom_site_label
_atom_site_fract_x
_atom_site_fract_y
_atom_site_fract_z
_atom_site_U_iso_or_equiv
_atom_site_thermal_displace_type
_atom_site_calc_flag
_atom_site_calc_attached_atom
C1 .0310(2) -.1024(2) .4211(2) .0447(5) Uani ? ?
C1' .0648(2) -.2094(2) .3373(2) .0473(5) Uani ? ?
C2 -.0898(3) -.0091(2) .3371(2) .0490(5) Uani ? ?
C2' .0671(2) -.1961(2) .1889(2) .0507(5) Uani ? ?
C3 -.1200(2) .0911(2) .4151(2) .0497(5) Uani ? ?
C3' .1020(3) -.2938(2) .1089(3) .0563(6) Uani ? ?
C3" .1050(3) -.2746(2) -.0507(3) .0756(8) Uani ? ?
C4' .1342(3) -.4081(2) .1809(3) .0629(6) Uani ? ?
C5' .1303(3) -.4238(2) .3270(3) .0666(6) Uani ? ?
C6' .0964(3) -.3261(2) .4062(3) .0566(6) Uani ? ?
H2 -.1535 -.0145 .2225 .0588 Uiso ? ?
H2' .0436 -.1158 .1394 .0609 Uiso ? ?
H3 -.2049 .1547 .3541 .0597 Uiso ? ?
H3a .1990 -.2149 -.0414 .0907 Uiso ? ?
H3b .1321 -.3517 -.0887 .0907 Uiso ? ?
H3c -.0142 -.2448 -.1250 .0907 Uiso ? ?
H4' .1598 -.4776 .1279 .0755 Uiso ? ?
H5' .1517 -.5046 .3750 .0800 Uiso ? ?
H6' .0944 -.3384 .5092 .0680 Uiso ? ?

loop_
_atom_type_symbol
_atom_type_scat_dispersion_real
_atom_type_scat_dispersion_imag
_atom_type_scat_source
C 0.018 0.009
;
International Tables for Crystallography (1992,
Vol.C, Tables 4.2.6.8 and 6.1.1.4)
;
H 0.000 0.000
;
International Tables for Crystallography (1992,
Vol.C, Tables 4.2.6.8 and 6.1.1.4)
;

loop_
_geom_angle_atom_site_label_1
_geom_angle_atom_site_label_2
_geom_angle_atom_site_label_3
_geom_angle_site_symmetry_3
_geom_angle
_geom_angle_publ_flag
C1' C1 C2 . 121.0(2) no
C1' C1 C3 3_556 121.2(2) no
C2 C1 C3 3_556 117.8(2) no
C1 C1' C2' . 120.9(2) no
C1 C1' C6' . 120.9(2) no
C2' C1' C6' . 118.2(2) no
C1 C2 C3 . 120.9(2) no
C1' C2' C3' . 122.3(2) no
C2 C3 C1 3_556 121.3(2) no
C2' C3' C3" . 120.4(2) no
C2' C3' C4' . 118.1(2) no
C3" C3' C4' . 121.5(2) no
C3' C4' C5' . 120.6(2) no
C4' C5' C6' . 121.0(2) no
C1' C6' C5' . 119.8(2) no

loop_
_geom_bond_atom_site_label_1
_geom_bond_atom_site_label_2
_geom_bond_site_symmetry_1
_geom_bond_site_symmetry_2
_geom_bond_distance
_geom_bond_publ_flag
C1 C1' . . 1.488(2) no
C1 C2 . . 1.396(3) no
C1 C3 . 3_556 1.388(3) no
C1' C2' . . 1.390(3) no
C1' C6' . . 1.399(2) no
C2 C3 . . 1.386(2) no
C2' C3' . . 1.391(3) no
C3' C3" . . 1.504(3) no
C3' C4' . . 1.387(3) no
C4' C5' . . 1.377(3) no
C5' C6' . . 1.383(3) no
